data_2107126
loop_
_publ_author_name
'Philippot, E.'
'Lindqvist, O.'

_publ_section_title
;
 The Crystal Structure of Potassium Trithiocarbonate Monohydrate, K2 C S3
 (H2 O)
;
_journal_name_full 'Acta Crystallographica B (24,1968-38,1982)'
_journal_page_first 877
_journal_page_last 881
_journal_volume 26
_journal_year 1970
_chemical_formula_sum 'C H2 K2 O S3'
_chemical_name_systematic 'K2 C S3 (H2 O)'
_space_group_IT_number 14
_symmetry_space_group_name_Hall '-P 2yn'
_symmetry_space_group_name_H-M 'P 1 21/n 1'
_cell_angle_alpha 90
_cell_angle_beta 95.42
_cell_angle_gamma 90
_cell_formula_units_Z 4
_cell_length_a 6.759
_cell_length_b 17.066
_cell_length_c 6.418
_cell_volume 737.001
_citation_journal_id_ASTM ACBCAR
_cod_data_source_file Philippot_ACBCAR_1970_1748.cif
_cod_data_source_block C1H2K2O1S3
_cod_original_cell_volume 737.0006
_cod_original_sg_symbol_Hall '-P 2ybc (x-z,y,z)'
_cod_original_formula_sum 'C1 H2 K2 O1 S3'
_cod_database_code 2107126

loop_
_symmetry_equiv_pos_as_xyz
x,y,z
-x+1/2,y+1/2,-z+1/2
-x,-y,-z
x-1/2,-y-1/2,z-1/2

loop_
_atom_site_label
_atom_site_type_symbol
_atom_site_fract_x
_atom_site_fract_y
_atom_site_fract_z
_atom_site_occupancy
_atom_site_U_iso_or_equiv
_atom_site_attached_hydrogens
S1 S-2 0.4921 0.3176 0.0639 1 0.0 0
K1 K+1 0.5867 0.3006 0.5661 1 0.0 0
C1 C+4 0.694 0.3783 0.0913 1 0.0 0
S2 S-2 0.3855 0.1353 0.4366 1 0.0 0
S3 S-2 0.7033 0.4541 0.2657 1 0.0 0
K2 K+1 0.7872 0.5399 0.771 1 0.0 0
O1 O-2 0.7936 0.6433 0.4439 1 0.0 2
